data_2229331
loop_
_publ_author_name
'Pasdar, Hoda'
'Ebdam, Ali'
'Aghabozorg, Hossein'
'Notash, Behrouz'

_publ_section_title
;
 Bis(2-amino-6-methylpyridinium)
 tris(pyridine-2,6-dicarboxylato)zirconate(IV) dihydrate
;
_journal_coeditor_code BT5467
_journal_issue 3
_journal_name_full 'Acta Crystallographica Section E'
_journal_page_first m294
_journal_paper_doi 10.1107/S1600536811003072
_journal_volume 67
_journal_year 2011
_chemical_formula_iupac '(C6 H9 N2)2 [Zr (C7 H3 N O4)3], 2H2 O'
_chemical_formula_moiety '2(C6 H9 N2 +), C21 H9 N3 O12 Zr 2-, 2(H2 O)'
_chemical_formula_sum 'C33 H31 N7 O14 Zr'
_chemical_formula_weight 840.87
_chemical_name_systematic
;
Bis(2-amino-6-methylpyridinium) tris(pyridine-2,6-dicarboxylato)zirconate(IV)
dihydrate
;
_space_group_IT_number 15
_symmetry_cell_setting monoclinic
_symmetry_space_group_name_Hall '-C 2yc'
_symmetry_space_group_name_H-M 'C 1 2/c 1'
_atom_sites_solution_hydrogens geom
_atom_sites_solution_primary direct
_atom_sites_solution_secondary difmap
_audit_creation_method SHELXL-97
_cell_angle_alpha 90.00
_cell_angle_beta 108.58(3)
_cell_angle_gamma 90.00
_cell_formula_units_Z 4
_cell_length_a 18.719(4)
_cell_length_b 10.536(2)
_cell_length_c 18.781(4)
_cell_measurement_reflns_used 4705
_cell_measurement_temperature 298(2)
_cell_measurement_theta_max 29.22
_cell_measurement_theta_min 2.30
_cell_volume 3511.0(14)
_computing_cell_refinement 'X-AREA (Stoe & Cie, 2005)'
_computing_data_collection 'X-AREA (Stoe & Cie, 2005)'
_computing_data_reduction 'X-AREA (Stoe & Cie, 2005)'
_computing_molecular_graphics 'ORTEP-3 for Windows (Farrugia, 1997)'
_computing_publication_material 'WinGX (Farrugia, 1999)'
_computing_structure_refinement 'SHELXL97 (Sheldrick, 2008)'
_computing_structure_solution 'SHELXS97 (Sheldrick, 2008)'
_diffrn_ambient_temperature 298(2)
_diffrn_detector_area_resol_mean '0.15 mm'
_diffrn_measured_fraction_theta_full 0.986
_diffrn_measured_fraction_theta_max 0.986
_diffrn_measurement_device_type 'Stoe IPDS II'
_diffrn_measurement_method 'rotation method'
_diffrn_radiation_monochromator graphite
_diffrn_radiation_source 'fine-focus sealed tube'
_diffrn_radiation_type MoK\a
_diffrn_radiation_wavelength 0.71073
_diffrn_reflns_av_R_equivalents 0.0246
_diffrn_reflns_av_sigmaI/netI 0.0207
_diffrn_reflns_limit_h_max 25
_diffrn_reflns_limit_h_min -25
_diffrn_reflns_limit_k_max 14
_diffrn_reflns_limit_k_min -12
_diffrn_reflns_limit_l_max 25
_diffrn_reflns_limit_l_min -25
_diffrn_reflns_number 12273
_diffrn_reflns_theta_full 29.22
_diffrn_reflns_theta_max 29.22
_diffrn_reflns_theta_min 2.30
_exptl_absorpt_coefficient_mu 0.394
_exptl_absorpt_correction_T_max 0.903
_exptl_absorpt_correction_T_min 0.870
_exptl_absorpt_correction_type numerical
_exptl_absorpt_process_details
;
[shape of crystal determined optically
(X-SHAPE and X-RED32; Stoe& Cie, 2005)]
;
_exptl_crystal_colour colorless
_exptl_crystal_density_diffrn 1.591
_exptl_crystal_density_method 'not measured'
_exptl_crystal_description prism
_exptl_crystal_F_000 1720
_exptl_crystal_size_max 0.35
_exptl_crystal_size_mid 0.3
_exptl_crystal_size_min 0.25
_refine_diff_density_max 0.333
_refine_diff_density_min -0.265
_refine_ls_extinction_method none
_refine_ls_goodness_of_fit_ref 1.032
_refine_ls_hydrogen_treatment mixed
_refine_ls_matrix_type full
_refine_ls_number_parameters 271
_refine_ls_number_reflns 4705
_refine_ls_number_restraints 0
_refine_ls_restrained_S_all 1.032
_refine_ls_R_factor_all 0.0279
_refine_ls_R_factor_gt 0.0234
_refine_ls_shift/su_max 0.001
_refine_ls_shift/su_mean 0.000
_refine_ls_structure_factor_coef Fsqd
_refine_ls_weighting_details 'calc w=1/[\s^2^(Fo^2^)+(0.0339P)^2^+1.0948P] where P=(Fo^2^+2Fc^2^)/3'
_refine_ls_weighting_scheme calc
_refine_ls_wR_factor_gt 0.0586
_refine_ls_wR_factor_ref 0.0600
_reflns_number_gt 4284
_reflns_number_total 4705
_reflns_threshold_expression I>2\s(I)
_cod_data_source_file bt5467.cif
_cod_data_source_block I
_cod_original_sg_symbol_H-M 'C 2/c'
_cod_database_code 2229331
_cod_database_fobs_code 2229331

loop_
_symmetry_equiv_pos_as_xyz
'x, y, z'
'-x, y, -z+1/2'
'x+1/2, y+1/2, z'
'-x+1/2, y+1/2, -z+1/2'
'-x, -y, -z'
'x, -y, z-1/2'
'-x+1/2, -y+1/2, -z'
'x+1/2, -y+1/2, z-1/2'

loop_
_atom_site_type_symbol
_atom_site_label
_atom_site_fract_x
_atom_site_fract_y
_atom_site_fract_z
_atom_site_U_iso_or_equiv
_atom_site_adp_type
_atom_site_calc_flag
_atom_site_refinement_flags
_atom_site_occupancy
_atom_site_disorder_assembly
_atom_site_disorder_group
C C17 0.61732(13) 0.9817(2) 0.98635(13) 0.0731(5) Uani d . 1 . .
H H17A 0.6130 1.0629 1.0079 0.110 Uiso calc R 1 . .
H H17B 0.6397 0.9220 1.0258 0.110 Uiso calc R 1 . .
H H17C 0.5681 0.9524 0.9571 0.110 Uiso calc R 1 . .
Zr Zr1 0.5000 0.572850(14) 0.7500 0.02355(5) Uani d S 1 . .
N N1 0.48851(5) 0.45657(9) 0.63879(6) 0.02849(19) Uani d . 1 . .
C C5 0.53457(7) 0.35957(11) 0.64083(7) 0.0320(2) Uani d . 1 . .
C C1 0.43464(7) 0.48587(12) 0.57517(7) 0.0322(2) Uani d . 1 . .
C C2 0.42369(9) 0.41586(14) 0.51009(8) 0.0426(3) Uani d . 1 . .
H H2 0.3856 0.4369 0.4661 0.051 Uiso calc R 1 . .
C C4 0.52766(9) 0.28548(14) 0.57799(8) 0.0449(3) Uani d . 1 . .
H H4 0.5604 0.2182 0.5800 0.054 Uiso calc R 1 . .
C C3 0.47076(10) 0.31419(15) 0.51223(9) 0.0502(4) Uani d . 1 . .
H H3 0.4643 0.2650 0.4695 0.060 Uiso calc R 1 . .
N N3 0.68745(7) 0.88262(13) 0.91339(7) 0.0443(3) Uani d . 1 . .
N N4 0.74780(9) 0.76062(17) 0.84880(10) 0.0600(4) Uani d . 1 . .
C C12 0.73020(8) 0.87419(17) 0.86785(9) 0.0468(3) Uani d . 1 . .
C C16 0.66558(9) 0.99384(17) 0.93708(10) 0.0539(4) Uani d . 1 . .
C C13 0.75373(9) 0.98893(19) 0.84391(10) 0.0580(4) Uani d . 1 . .
H H13 0.7833 0.9879 0.8124 0.070 Uiso calc R 1 . .
C C15 0.68835(12) 1.10440(19) 0.91395(13) 0.0694(5) Uani d . 1 . .
H H15 0.6743 1.1819 0.9292 0.083 Uiso calc R 1 . .
C C14 0.73318(11) 1.10031(19) 0.86693(12) 0.0675(5) Uani d . 1 . .
H H14 0.7491 1.1759 0.8513 0.081 Uiso calc R 1 . .
O O1 0.40841(5) 0.64343(9) 0.65095(5) 0.03362(18) Uani d . 1 . .
O O2 0.34539(6) 0.65095(11) 0.52861(6) 0.0505(3) Uani d . 1 . .
C C6 0.39137(7) 0.60152(12) 0.58346(7) 0.0333(2) Uani d . 1 . .
N N2 0.5000 0.79516(13) 0.7500 0.0288(3) Uani d S 1 . .
O O5 0.42116(5) 0.65285(9) 0.80434(5) 0.03414(18) Uani d . 1 . .
C C8 0.45374(7) 0.85771(12) 0.77872(7) 0.0326(2) Uani d . 1 . .
C C11 0.40782(7) 0.77095(12) 0.81082(7) 0.0332(2) Uani d . 1 . .
O O6 0.36459(7) 0.81504(11) 0.84149(7) 0.0520(3) Uani d . 1 . .
C C9 0.45124(9) 0.98904(14) 0.77885(10) 0.0483(3) Uani d . 1 . .
H H9 0.4178 1.0321 0.7977 0.058 Uiso calc R 1 . .
C C10 0.5000 1.0542(2) 0.7500 0.0603(7) Uani d S 1 . .
H H10 0.5000 1.1425 0.7500 0.072 Uiso calc SR 1 . .
O O4 0.64121(6) 0.25978(10) 0.72642(6) 0.0482(2) Uani d . 1 . .
C C7 0.59251(7) 0.34202(12) 0.71639(7) 0.0324(2) Uani d . 1 . .
O O3 0.58564(5) 0.41882(9) 0.76672(5) 0.03380(18) Uani d . 1 . .
O O7 0.74136(9) 0.47442(18) 0.85925(12) 0.0865(6) Uani d . 1 . .
H H3A 0.6742(11) 0.810(2) 0.9320(12) 0.064(6) Uiso d . 1 . .
H H4B 0.7294(12) 0.690(2) 0.8587(12) 0.066(6) Uiso d . 1 . .
H H4A 0.7747(12) 0.755(2) 0.8218(12) 0.068(6) Uiso d . 1 . .
H H7A 0.7728(18) 0.425(3) 0.8528(17) 0.105(10) Uiso d . 1 . .
H H7B 0.6993(19) 0.445(3) 0.8293(19) 0.121(12) Uiso d . 1 . .

loop_
_atom_site_aniso_label
_atom_site_aniso_U_11
_atom_site_aniso_U_22
_atom_site_aniso_U_33
_atom_site_aniso_U_12
_atom_site_aniso_U_13
_atom_site_aniso_U_23
C17 0.0748(13) 0.0714(13) 0.0801(14) 0.0028(11) 0.0344(11) -0.0088(11)
Zr1 0.02282(7) 0.02414(7) 0.02305(8) 0.000 0.00640(5) 0.000
N1 0.0303(4) 0.0279(4) 0.0274(5) -0.0010(3) 0.0094(4) -0.0011(4)
C5 0.0370(6) 0.0285(5) 0.0338(6) 0.0001(4) 0.0158(5) -0.0007(5)
C1 0.0338(5) 0.0335(6) 0.0279(6) -0.0029(5) 0.0080(4) -0.0008(5)
C2 0.0499(7) 0.0455(7) 0.0289(6) -0.0053(6) 0.0077(5) -0.0046(6)
C4 0.0597(8) 0.0364(7) 0.0426(7) 0.0051(6) 0.0222(7) -0.0067(6)
C3 0.0703(10) 0.0455(8) 0.0366(7) -0.0022(7) 0.0196(7) -0.0127(6)
N3 0.0399(6) 0.0458(6) 0.0432(7) -0.0095(5) 0.0077(5) 0.0018(5)
N4 0.0627(9) 0.0603(9) 0.0665(10) -0.0172(7) 0.0342(8) -0.0101(8)
C12 0.0372(6) 0.0571(9) 0.0406(7) -0.0126(6) 0.0048(6) 0.0019(7)
C16 0.0480(8) 0.0519(9) 0.0550(9) -0.0017(7) 0.0069(7) -0.0012(8)
C13 0.0472(8) 0.0668(11) 0.0538(10) -0.0144(8) 0.0073(7) 0.0165(8)
C15 0.0661(11) 0.0478(9) 0.0845(14) 0.0016(8) 0.0102(10) 0.0063(9)
C14 0.0571(10) 0.0577(11) 0.0746(13) -0.0119(8) 0.0026(9) 0.0254(9)
O1 0.0330(4) 0.0357(4) 0.0283(4) 0.0059(3) 0.0044(3) -0.0009(3)
O2 0.0530(6) 0.0550(6) 0.0322(5) 0.0155(5) -0.0024(4) 0.0022(5)
C6 0.0307(5) 0.0356(6) 0.0296(6) 0.0004(4) 0.0041(4) 0.0018(5)
N2 0.0306(6) 0.0285(6) 0.0260(6) 0.000 0.0072(5) 0.000
O5 0.0361(4) 0.0330(4) 0.0374(5) 0.0024(3) 0.0174(4) 0.0019(4)
C8 0.0353(6) 0.0304(6) 0.0308(6) 0.0035(5) 0.0089(5) -0.0012(5)
C11 0.0331(5) 0.0368(6) 0.0306(6) 0.0051(5) 0.0112(5) 0.0002(5)
O6 0.0572(6) 0.0494(6) 0.0625(7) 0.0113(5) 0.0375(6) -0.0011(5)
C9 0.0575(8) 0.0322(6) 0.0612(10) 0.0056(6) 0.0273(8) -0.0039(6)
C10 0.0776(16) 0.0267(9) 0.0865(19) 0.000 0.0399(15) 0.000
O4 0.0482(5) 0.0431(5) 0.0556(6) 0.0190(4) 0.0197(5) 0.0058(5)
C7 0.0320(5) 0.0292(5) 0.0389(6) 0.0022(4) 0.0154(5) 0.0037(5)
O3 0.0314(4) 0.0355(4) 0.0324(4) 0.0060(3) 0.0072(3) 0.0000(4)
O7 0.0527(8) 0.0816(11) 0.1081(13) 0.0094(8) 0.0016(8) -0.0399(10)

loop_
_atom_type_symbol
_atom_type_description
_atom_type_scat_dispersion_real
_atom_type_scat_dispersion_imag
_atom_type_scat_source
C C 0.0033 0.0016 'International Tables Vol C Tables 4.2.6.8 and 6.1.1.4'
H H 0.0000 0.0000 'International Tables Vol C Tables 4.2.6.8 and 6.1.1.4'
N N 0.0061 0.0033 'International Tables Vol C Tables 4.2.6.8 and 6.1.1.4'
O O 0.0106 0.0060 'International Tables Vol C Tables 4.2.6.8 and 6.1.1.4'
Zr Zr -2.9673 0.5597 'International Tables Vol C Tables 4.2.6.8 and 6.1.1.4'

loop_
_geom_angle_atom_site_label_1
_geom_angle_atom_site_label_2
_geom_angle_atom_site_label_3
_geom_angle_site_symmetry_1
_geom_angle_site_symmetry_3
_geom_angle
_geom_angle_publ_flag
C16 C17 H17A . . 109.5 ?
C16 C17 H17B . . 109.5 ?
H17A C17 H17B . . 109.5 ?
C16 C17 H17C . . 109.5 ?
H17A C17 H17C . . 109.5 ?
H17B C17 H17C . . 109.5 ?
O5 Zr1 O5 . 2_656 135.19(5) ?
O5 Zr1 O1 . 2_656 86.35(4) ?
O5 Zr1 O1 2_656 2_656 78.94(4) ?
O5 Zr1 O1 . . 78.94(4) ?
O5 Zr1 O1 2_656 . 86.35(4) ?
O1 Zr1 O1 2_656 . 140.83(5) ?
O5 Zr1 O3 . 2_656 77.70(4) ?
O5 Zr1 O3 2_656 2_656 140.11(3) ?
O1 Zr1 O3 2_656 2_656 133.65(3) ?
O1 Zr1 O3 . 2_656 78.30(4) ?
O5 Zr1 O3 . . 140.11(3) ?
O5 Zr1 O3 2_656 . 77.70(4) ?
O1 Zr1 O3 2_656 . 78.30(4) ?
O1 Zr1 O3 . . 133.65(3) ?
O3 Zr1 O3 2_656 . 86.71(5) ?
O5 Zr1 N2 . . 67.59(2) ?
O5 Zr1 N2 2_656 . 67.59(2) ?
O1 Zr1 N2 2_656 . 70.41(3) ?
O1 Zr1 N2 . . 70.41(3) ?
O3 Zr1 N2 2_656 . 136.64(2) ?
O3 Zr1 N2 . . 136.64(2) ?
O5 Zr1 N1 . . 135.80(4) ?
O5 Zr1 N1 2_656 . 71.15(4) ?
O1 Zr1 N1 2_656 . 137.80(3) ?
O1 Zr1 N1 . . 66.77(4) ?
O3 Zr1 N1 2_656 . 68.96(4) ?
O3 Zr1 N1 . . 66.91(4) ?
N2 Zr1 N1 . . 121.11(2) ?
O5 Zr1 N1 . 2_656 71.15(4) ?
O5 Zr1 N1 2_656 2_656 135.80(4) ?
O1 Zr1 N1 2_656 2_656 66.77(4) ?
O1 Zr1 N1 . 2_656 137.80(3) ?
O3 Zr1 N1 2_656 2_656 66.91(4) ?
O3 Zr1 N1 . 2_656 68.96(4) ?
N2 Zr1 N1 . 2_656 121.11(3) ?
N1 Zr1 N1 . 2_656 117.79(5) ?
C5 N1 C1 . . 120.19(11) ?
C5 N1 Zr1 . . 119.72(8) ?
C1 N1 Zr1 . . 120.07(8) ?
N1 C5 C4 . . 121.64(13) ?
N1 C5 C7 . . 112.91(10) ?
C4 C5 C7 . . 125.46(12) ?
N1 C1 C2 . . 121.68(12) ?
N1 C1 C6 . . 112.04(10) ?
C2 C1 C6 . . 126.27(12) ?
C3 C2 C1 . . 118.30(14) ?
C3 C2 H2 . . 120.9 ?
C1 C2 H2 . . 120.9 ?
C3 C4 C5 . . 118.26(13) ?
C3 C4 H4 . . 120.9 ?
C5 C4 H4 . . 120.9 ?
C2 C3 C4 . . 119.92(13) ?
C2 C3 H3 . . 120.0 ?
C4 C3 H3 . . 120.0 ?
C12 N3 C16 . . 124.41(15) ?
C12 N3 H3A . . 118.6(13) ?
C16 N3 H3A . . 116.9(13) ?
C12 N4 H4B . . 124.6(14) ?
C12 N4 H4A . . 118.8(16) ?
H4B N4 H4A . . 116(2) ?
N4 C12 N3 . . 118.80(15) ?
N4 C12 C13 . . 124.11(16) ?
N3 C12 C13 . . 117.09(17) ?
C15 C16 N3 . . 118.41(18) ?
C15 C16 C17 . . 125.88(19) ?
N3 C16 C17 . . 115.71(16) ?
C14 C13 C12 . . 119.64(17) ?
C14 C13 H13 . . 120.2 ?
C12 C13 H13 . . 120.2 ?
C16 C15 C14 . . 119.2(2) ?
C16 C15 H15 . . 120.4 ?
C14 C15 H15 . . 120.4 ?
C13 C14 C15 . . 121.26(17) ?
C13 C14 H14 . . 119.4 ?
C15 C14 H14 . . 119.4 ?
C6 O1 Zr1 . . 126.56(8) ?
O2 C6 O1 . . 124.76(12) ?
O2 C6 C1 . . 121.01(12) ?
O1 C6 C1 . . 114.21(11) ?
C8 N2 C8 . 2_656 120.65(15) ?
C8 N2 Zr1 . . 119.67(8) ?
C8 N2 Zr1 2_656 . 119.67(8) ?
C11 O5 Zr1 . . 126.32(8) ?
N2 C8 C9 . . 121.48(12) ?
N2 C8 C11 . . 112.92(11) ?
C9 C8 C11 . . 125.59(11) ?
O6 C11 O5 . . 126.19(12) ?
O6 C11 C8 . . 120.34(12) ?
O5 C11 C8 . . 113.43(10) ?
C10 C9 C8 . . 117.95(14) ?
C10 C9 H9 . . 121.0 ?
C8 C9 H9 . . 121.0 ?
C9 C10 C9 . 2_656 120.45(19) ?
C9 C10 H10 . . 119.8 ?
C9 C10 H10 2_656 . 119.8 ?
O4 C7 O3 . . 125.20(13) ?
O4 C7 C5 . . 120.70(12) ?
O3 C7 C5 . . 114.10(10) ?
C7 O3 Zr1 . . 126.28(8) ?
H7A O7 H7B . . 103(3) ?

loop_
_geom_bond_atom_site_label_1
_geom_bond_atom_site_label_2
_geom_bond_site_symmetry_2
_geom_bond_distance
_geom_bond_publ_flag
C17 C16 . 1.491(3) ?
C17 H17A . 0.9600 ?
C17 H17B . 0.9600 ?
C17 H17C . 0.9600 ?
Zr1 O5 . 2.2113(9) ?
Zr1 O5 2_656 2.2113(9) ?
Zr1 O1 2_656 2.2183(11) ?
Zr1 O1 . 2.2183(11) ?
Zr1 O3 2_656 2.2320(9) ?
Zr1 O3 . 2.2320(9) ?
Zr1 N2 . 2.3422(15) ?
Zr1 N1 . 2.3713(10) ?
Zr1 N1 2_656 2.3713(11) ?
N1 C5 . 1.3297(15) ?
N1 C1 . 1.3313(16) ?
C5 C4 . 1.3863(18) ?
C5 C7 . 1.4979(19) ?
C1 C2 . 1.3857(18) ?
C1 C6 . 1.4986(18) ?
C2 C3 . 1.379(2) ?
C2 H2 . 0.9300 ?
C4 C3 . 1.383(2) ?
C4 H4 . 0.9300 ?
C3 H3 . 0.9300 ?
N3 C12 . 1.348(2) ?
N3 C16 . 1.362(2) ?
N3 H3A . 0.91(2) ?
N4 C12 . 1.320(2) ?
N4 H4B . 0.86(2) ?
N4 H4A . 0.82(2) ?
C12 C13 . 1.409(2) ?
C16 C15 . 1.358(3) ?
C13 C14 . 1.348(3) ?
C13 H13 . 0.9300 ?
C15 C14 . 1.399(3) ?
C15 H15 . 0.9300 ?
C14 H14 . 0.9300 ?
O1 C6 . 1.2828(15) ?
O2 C6 . 1.2280(16) ?
N2 C8 . 1.3314(14) ?
N2 C8 2_656 1.3314(14) ?
O5 C11 . 1.2824(16) ?
C8 C9 . 1.3845(19) ?
C8 C11 . 1.5062(18) ?
C11 O6 . 1.2246(15) ?
C9 C10 . 1.3834(19) ?
C9 H9 . 0.9300 ?
C10 C9 2_656 1.3834(19) ?
C10 H10 . 0.9300 ?
O4 C7 . 1.2279(15) ?
C7 O3 . 1.2814(15) ?
O7 H7A . 0.82(3) ?
O7 H7B . 0.87(4) ?

loop_
_geom_hbond_atom_site_label_D
_geom_hbond_atom_site_label_H
_geom_hbond_atom_site_label_A
_geom_hbond_site_symmetry_A
_geom_hbond_distance_DH
_geom_hbond_distance_HA
_geom_hbond_distance_DA
_geom_hbond_angle_DHA
_geom_hbond_publ_flag
O7 H7B O3 . 0.87(4) 2.09(4) 2.938(2) 164(3) yes
O7 H7A O6 3_545 0.82(3) 2.14(3) 2.9568(19) 173(3) yes
N4 H4B O1 2_656 0.86(2) 2.57(2) 3.1755(18) 127.6(17) yes
N4 H4B O7 . 0.86(2) 2.28(2) 3.027(3) 144.1(18) yes
N4 H4A O4 4_656 0.82(2) 2.05(2) 2.861(2) 168(2) yes
N3 H3A O2 2_656 0.91(2) 1.91(2) 2.8194(18) 175.1(18) yes

loop_
_geom_torsion_atom_site_label_1
_geom_torsion_atom_site_label_2
_geom_torsion_atom_site_label_3
_geom_torsion_atom_site_label_4
_geom_torsion_site_symmetry_1
_geom_torsion_site_symmetry_2
_geom_torsion_site_symmetry_3
_geom_torsion_site_symmetry_4
_geom_torsion
_geom_torsion_publ_flag
O5 Zr1 N1 C5 . . . . -137.47(8) ?
O5 Zr1 N1 C5 2_656 . . . 86.13(9) ?
O1 Zr1 N1 C5 2_656 . . . 38.83(11) ?
O1 Zr1 N1 C5 . . . . -179.67(9) ?
O3 Zr1 N1 C5 2_656 . . . -93.76(9) ?
O3 Zr1 N1 C5 . . . . 1.82(8) ?
N2 Zr1 N1 C5 . . . . 133.57(8) ?
N1 Zr1 N1 C5 2_656 . . . -46.43(8) ?
O5 Zr1 N1 C1 . . . . 40.43(11) ?
O5 Zr1 N1 C1 2_656 . . . -95.97(9) ?
O1 Zr1 N1 C1 2_656 . . . -143.27(8) ?
O1 Zr1 N1 C1 . . . . -1.77(8) ?
O3 Zr1 N1 C1 2_656 . . . 84.14(9) ?
O3 Zr1 N1 C1 . . . . 179.72(10) ?
N2 Zr1 N1 C1 . . . . -48.53(9) ?
N1 Zr1 N1 C1 2_656 . . . 131.47(9) ?
C1 N1 C5 C4 . . . . -0.84(18) ?
Zr1 N1 C5 C4 . . . . 177.05(10) ?
C1 N1 C5 C7 . . . . 178.88(10) ?
Zr1 N1 C5 C7 . . . . -3.22(13) ?
C5 N1 C1 C2 . . . . 1.35(18) ?
Zr1 N1 C1 C2 . . . . -176.54(10) ?
C5 N1 C1 C6 . . . . -177.21(10) ?
Zr1 N1 C1 C6 . . . . 4.90(13) ?
N1 C1 C2 C3 . . . . -0.5(2) ?
C6 C1 C2 C3 . . . . 177.80(13) ?
N1 C5 C4 C3 . . . . -0.4(2) ?
C7 C5 C4 C3 . . . . 179.87(13) ?
C1 C2 C3 C4 . . . . -0.8(2) ?
C5 C4 C3 C2 . . . . 1.2(2) ?
C16 N3 C12 N4 . . . . 179.94(16) ?
C16 N3 C12 C13 . . . . 0.3(2) ?
C12 N3 C16 C15 . . . . -0.3(2) ?
C12 N3 C16 C17 . . . . 179.07(16) ?
N4 C12 C13 C14 . . . . -179.53(18) ?
N3 C12 C13 C14 . . . . 0.1(2) ?
N3 C16 C15 C14 . . . . 0.0(3) ?
C17 C16 C15 C14 . . . . -179.37(19) ?
C12 C13 C14 C15 . . . . -0.4(3) ?
C16 C15 C14 C13 . . . . 0.4(3) ?
O5 Zr1 O1 C6 . . . . -154.09(10) ?
O5 Zr1 O1 C6 2_656 . . . 68.45(10) ?
O1 Zr1 O1 C6 2_656 . . . 135.95(10) ?
O3 Zr1 O1 C6 2_656 . . . -74.53(10) ?
O3 Zr1 O1 C6 . . . . -0.71(12) ?
N2 Zr1 O1 C6 . . . . 135.95(10) ?
N1 Zr1 O1 C6 . . . . -2.60(9) ?
N1 Zr1 O1 C6 2_656 . . . -108.97(10) ?
Zr1 O1 C6 O2 . . . . -172.23(10) ?
Zr1 O1 C6 C1 . . . . 5.94(15) ?
N1 C1 C6 O2 . . . . 171.61(12) ?
C2 C1 C6 O2 . . . . -6.9(2) ?
N1 C1 C6 O1 . . . . -6.64(15) ?
C2 C1 C6 O1 . . . . 174.88(12) ?
O5 Zr1 N2 C8 . . . . -2.02(7) ?
O5 Zr1 N2 C8 2_656 . . . 177.98(7) ?
O1 Zr1 N2 C8 2_656 . . . -96.24(7) ?
O1 Zr1 N2 C8 . . . . 83.76(7) ?
O3 Zr1 N2 C8 2_656 . . . 37.42(7) ?
O3 Zr1 N2 C8 . . . . -142.58(7) ?
N1 Zr1 N2 C8 . . . . 129.04(7) ?
N1 Zr1 N2 C8 2_656 . . . -50.96(7) ?
O5 Zr1 N2 C8 . . . 2_656 177.98(7) ?
O5 Zr1 N2 C8 2_656 . . 2_656 -2.02(7) ?
O1 Zr1 N2 C8 2_656 . . 2_656 83.76(7) ?
O1 Zr1 N2 C8 . . . 2_656 -96.24(7) ?
O3 Zr1 N2 C8 2_656 . . 2_656 -142.58(7) ?
O3 Zr1 N2 C8 . . . 2_656 37.42(7) ?
N1 Zr1 N2 C8 . . . 2_656 -50.96(7) ?
N1 Zr1 N2 C8 2_656 . . 2_656 129.04(7) ?
O5 Zr1 O5 C11 2_656 . . . 1.94(9) ?
O1 Zr1 O5 C11 2_656 . . . 72.24(10) ?
O1 Zr1 O5 C11 . . . . -71.27(10) ?
O3 Zr1 O5 C11 2_656 . . . -151.55(11) ?
O3 Zr1 O5 C11 . . . . 139.09(10) ?
N2 Zr1 O5 C11 . . . . 1.94(9) ?
N1 Zr1 O5 C11 . . . . -110.25(10) ?
N1 Zr1 O5 C11 2_656 . . . 138.93(11) ?
C8 N2 C8 C9 2_656 . . . 0.92(11) ?
Zr1 N2 C8 C9 . . . . -179.08(11) ?
C8 N2 C8 C11 2_656 . . . -178.02(11) ?
Zr1 N2 C8 C11 . . . . 1.98(11) ?
Zr1 O5 C11 O6 . . . . -179.35(11) ?
Zr1 O5 C11 C8 . . . . -1.59(15) ?
N2 C8 C11 O6 . . . . 177.52(11) ?
C9 C8 C11 O6 . . . . -1.4(2) ?
N2 C8 C11 O5 . . . . -0.38(15) ?
C9 C8 C11 O5 . . . . -179.28(14) ?
N2 C8 C9 C10 . . . . -1.8(2) ?
C11 C8 C9 C10 . . . . 177.02(11) ?
C8 C9 C10 C9 . . . 2_656 0.86(10) ?
N1 C5 C7 O4 . . . . -176.83(11) ?
C4 C5 C7 O4 . . . . 2.9(2) ?
N1 C5 C7 O3 . . . . 3.20(15) ?
C4 C5 C7 O3 . . . . -177.09(12) ?
O4 C7 O3 Zr1 . . . . 178.19(10) ?
C5 C7 O3 Zr1 . . . . -1.84(14) ?
O5 Zr1 O3 C7 . . . . 135.01(9) ?
O5 Zr1 O3 C7 2_656 . . . -74.37(10) ?
O1 Zr1 O3 C7 2_656 . . . -155.43(10) ?
O1 Zr1 O3 C7 . . . . -1.71(12) ?
O3 Zr1 O3 C7 2_656 . . . 68.68(9) ?
N2 Zr1 O3 C7 . . . . -111.32(9) ?
N1 Zr1 O3 C7 . . . . 0.18(9) ?
N1 Zr1 O3 C7 2_656 . . . 135.18(10) ?
